data_7245603
loop_
_publ_author_name
'Peresypkina, Eugenia'
'St\"oger, Berthold'
'Virovets, Alexander'

_publ_section_title
;
 Aftermath of irradiation: the stacking faults in crystal of giant
 supramolecule unexpectedly mended before total decay
;
_journal_name_full CrystEngComm
_journal_paper_doi 10.1039/D2CE00916A
_journal_year 2022
_chemical_formula_moiety 'C150 H210 Cu14 I14 O20 P40 Ta10, (C2 H3 N)4.80'
_chemical_formula_structural '[((C13 H21) Ta P4 (C O)2)10 (Cu I)14] * 4.8MeCN'
_chemical_formula_sum 'C159.6 H224.4 Cu14 I14 N4.8 O20 P40 Ta10'
_chemical_formula_weight 8244.69
_chemical_properties_physical 'Air-sensitive,Moisture-sensitive,Efflorescent,X-ray sensitive'
_space_group_crystal_system monoclinic
_space_group_IT_number 12
_space_group_name_Hall '-C 2y'
_space_group_name_H-M_alt 'C 1 2/m 1'
_atom_sites_solution_hydrogens geom
_atom_sites_solution_primary direct
_atom_sites_solution_secondary difmap
_audit_creation_method SHELXL-2018/3
_audit_update_record
;
2022-07-03 deposited with the CCDC.	2022-10-03 downloaded from the CCDC.
;
_cell_angle_alpha 90
_cell_angle_beta 126.718(4)
_cell_angle_gamma 90
_cell_formula_units_Z 2
_cell_length_a 32.9341(14)
_cell_length_b 26.3182(14)
_cell_length_c 20.9738(7)
_cell_measurement_reflns_used 9008
_cell_measurement_temperature 123.01(10)
_cell_measurement_theta_max 71.7960
_cell_measurement_theta_min 4.2010
_cell_volume 14572.4(13)
_computing_cell_refinement 'CrysAlisPro 1.171.38.41 (Rigaku OD, 2015)'
_computing_data_collection 'CrysAlisPro 1.171.38.41 (Rigaku OD, 2015)'
_computing_data_reduction 'CrysAlisPro 1.171.38.41 (Rigaku OD, 2015)'
_computing_structure_refinement 'SHELXL-2018/3 (Sheldrick, 2018)'
_computing_structure_solution 'SHELXS-97 (Sheldrick, 1998)'
_diffrn_ambient_environment N~2~
_diffrn_ambient_temperature 123.01(10)
_diffrn_detector 'CCD plate'
_diffrn_detector_area_resol_mean 4.2047
_diffrn_detector_type TitanS2
_diffrn_measured_fraction_theta_full 0.974
_diffrn_measured_fraction_theta_max 0.938
_diffrn_measurement_device 'four-circle diffractometer'
_diffrn_measurement_device_type 'SuperNova, TitanS2'
_diffrn_measurement_method '\w scans'
_diffrn_radiation_monochromator mirror
_diffrn_radiation_probe x-ray
_diffrn_radiation_type CuK\a
_diffrn_radiation_wavelength 1.54178
_diffrn_reflns_av_R_equivalents 0.0400
_diffrn_reflns_av_unetI/netI 0.0484
_diffrn_reflns_Laue_measured_fraction_full 0.974
_diffrn_reflns_Laue_measured_fraction_max 0.938
_diffrn_reflns_limit_h_max 34
_diffrn_reflns_limit_h_min -40
_diffrn_reflns_limit_k_max 20
_diffrn_reflns_limit_k_min -32
_diffrn_reflns_limit_l_max 25
_diffrn_reflns_limit_l_min -23
_diffrn_reflns_number 25766
_diffrn_reflns_point_group_measured_fraction_full 0.974
_diffrn_reflns_point_group_measured_fraction_max 0.938
_diffrn_reflns_theta_full 67.500
_diffrn_reflns_theta_max 73.714
_diffrn_reflns_theta_min 4.221
_diffrn_source 'sealed X-ray tube'
_diffrn_source_type 'SuperNova (Cu) X-ray Source'
_exptl_absorpt_coefficient_mu 21.795
_exptl_absorpt_correction_T_max 0.497
_exptl_absorpt_correction_T_min 0.327
_exptl_absorpt_correction_type gaussian
_exptl_absorpt_process_details
;
CrysAlisPro 1.171.38.41 (Rigaku Oxford Diffraction, 2015)
Numerical absorption correction based on gaussian integration over
			a multifaceted crystal model
Empirical absorption correction using spherical harmonics,
 implemented in SCALE3 ABSPACK scaling algorithm.
;
_exptl_crystal_colour 'orange to brown'
_exptl_crystal_density_diffrn 1.879
_exptl_crystal_description prism
_exptl_crystal_F_000 7707
_exptl_crystal_size_max 0.067
_exptl_crystal_size_mid 0.061
_exptl_crystal_size_min 0.042
_refine_diff_density_max 4.579
_refine_diff_density_min -2.575
_refine_diff_density_rms 0.238
_refine_ls_extinction_method none
_refine_ls_goodness_of_fit_ref 1.065
_refine_ls_hydrogen_treatment constr
_refine_ls_matrix_type full
_refine_ls_number_parameters 685
_refine_ls_number_reflns 14128
_refine_ls_number_restraints 8
_refine_ls_restrained_S_all 1.065
_refine_ls_R_factor_all 0.1032
_refine_ls_R_factor_gt 0.0770
_refine_ls_shift/su_max 0.002
_refine_ls_shift/su_mean 0.000
_refine_ls_structure_factor_coef Fsqd
_refine_ls_weighting_details 'w=1/[\s^2^(Fo^2^)+(0.1427P)^2^+117.0442P] where P=(Fo^2^+2Fc^2^)/3'
_refine_ls_weighting_scheme calc
_refine_ls_wR_factor_gt 0.2283
_refine_ls_wR_factor_ref 0.2431
_reflns_Friedel_coverage 0.000
_reflns_number_gt 9310
_reflns_number_total 14128
_reflns_threshold_expression 'I > 2\s(I)'
_cod_data_source_file d2ce00916a2.cif
_cod_data_source_block sm2ne
_cod_original_cell_volume 14572.3(12)
_cod_original_sg_symbol_H-M 'C 2/m'
_cod_original_formula_sum 'C159.60 H224.40 Cu14 I14 N4.80 O20 P40 Ta10'
_cod_database_code 7245603
_shelx_shelxl_version_number 2018/3
_shelx_space_group_comment
;
The symmetry employed for this shelxl refinement is uniquely defined
by the following loop, which should always be used as a source of
symmetry information in preference to the above space-group names.
They are only intended as comments.
;
_oxdiff_exptl_absorpt_empirical_full_min 0.653
_oxdiff_exptl_absorpt_empirical_full_max 1.541
_oxdiff_exptl_absorpt_empirical_details
;
Empirical correction (ABSPACK) includes:
- Absorption correction using spherical harmonics
- Frame scaling
;

loop_
_space_group_symop_operation_xyz
'x, y, z'
'-x, y, -z'
'x+1/2, y+1/2, z'
'-x+1/2, y+1/2, -z'
'-x, -y, -z'
'x, -y, z'
'-x+1/2, -y+1/2, -z'
'x+1/2, -y+1/2, z'

loop_
_atom_site_label
_atom_site_type_symbol
_atom_site_fract_x
_atom_site_fract_y
_atom_site_fract_z
_atom_site_U_iso_or_equiv
_atom_site_adp_type
_atom_site_occupancy
_atom_site_site_symmetry_order
_atom_site_calc_flag
_atom_site_refinement_flags_posn
_atom_site_refinement_flags_adp
_atom_site_refinement_flags_occupancy
_atom_site_disorder_assembly
_atom_site_disorder_group
Cu1 Cu 0.89425(9) 0.05461(11) -0.09479(13) 0.0670(6) Uani 1 1 d . . . . .
Cu2 Cu 0.74890(12) 0.000000 -0.21279(18) 0.0644(8) Uani 1 2 d S T P . .
Cu3 Cu 0.77970(11) 0.000000 0.05115(17) 0.0562(7) Uani 1 2 d S T P . .
Cu4 Cu 0.91847(8) 0.13350(9) 0.16240(12) 0.0555(5) Uani 1 1 d . . . . .
Cu5 Cu 1.05600(13) 0.000000 0.28989(18) 0.0678(9) Uani 1 2 d S T P . .
I1 I 0.93145(5) 0.000000 0.03161(7) 0.0586(3) Uani 1 2 d S T P . .
I2 I 0.66151(8) -0.0060(5) -0.34055(11) 0.086(2) Uani 0.5 1 d . . P . .
I3 I 0.70540(5) 0.000000 0.05789(9) 0.0638(4) Uani 1 2 d S T P . .
I4 I 0.91287(4) 0.21031(5) 0.22868(7) 0.0713(3) Uani 1 1 d . . . . .
I5 I 1.12860(8) 0.000000 0.43744(10) 0.1153(9) Uani 1 2 d S T P . .
I6 I 0.82666(6) 0.000000 -0.22390(8) 0.0670(4) Uani 1 2 d S T P . .
Ta1 Ta 0.76417(3) 0.15479(3) -0.09142(4) 0.0554(2) Uani 1 1 d . . . . .
Ta2 Ta 0.91652(4) 0.000000 0.31768(5) 0.0522(3) Uani 1 2 d S T P . .
Ta3 Ta 1.07395(3) 0.16836(3) 0.21557(4) 0.0548(2) Uani 1 1 d . . . . .
P1 P 0.84219(14) 0.11177(17) -0.0794(2) 0.0563(9) Uani 1 1 d . . . . .
P2 P 0.77807(14) 0.06349(17) -0.1218(2) 0.0556(9) Uani 1 1 d . . . . .
P3 P 0.78674(15) 0.06873(17) -0.0120(2) 0.0574(9) Uani 1 1 d . . . . .
P4 P 0.85130(15) 0.11765(17) 0.0320(2) 0.0564(9) Uani 1 1 d . . . . .
P5 P 0.8625(2) 0.000000 0.1627(3) 0.0551(13) Uani 1 2 d S T P . .
P6 P 0.91933(15) 0.05787(17) 0.2183(2) 0.0568(9) Uani 1 1 d . . . . .
P7 P 0.9775(2) 0.000000 0.2719(3) 0.0547(12) Uani 1 2 d S T P . .
P8 P 0.98805(14) 0.12637(17) 0.1634(2) 0.0535(9) Uani 1 1 d . . . . .
P9 P 1.04904(14) 0.07233(17) 0.2186(2) 0.0550(9) Uani 1 1 d . . . . .
P10 P 1.05602(14) 0.08884(18) 0.1241(2) 0.0578(10) Uani 1 1 d . . . . .
P11 P 0.99417(15) 0.14292(19) 0.0689(2) 0.0603(10) Uani 1 1 d . . . . .
C1 C 0.7632(6) 0.1729(7) 0.0056(10) 0.067(4) Uani 1 1 d . . . . .
C2 C 0.8156(6) 0.2139(7) -0.0550(10) 0.062(4) Uani 1 1 d . . . . .
C3 C 0.9707(6) 0.0567(7) 0.3905(9) 0.060(4) Uani 1 1 d . . . . .
C4 C 1.1422(8) 0.1263(7) 0.2893(11) 0.069(4) Uani 1 1 d . . . . .
C5 C 1.0913(6) 0.1950(7) 0.1389(9) 0.063(4) Uani 1 1 d . . . . .
O1 O 0.7630(5) 0.1837(6) 0.0569(7) 0.082(4) Uani 1 1 d . . . . .
O2 O 0.8418(5) 0.2474(5) -0.0369(8) 0.076(3) Uani 1 1 d . . . . .
O3 O 0.9984(5) 0.0857(5) 0.4293(7) 0.074(3) Uani 1 1 d . . . . .
O4 O 1.1782(5) 0.1067(6) 0.3281(8) 0.089(4) Uani 1 1 d . . . . .
O5 O 1.1007(5) 0.2093(4) 0.0991(7) 0.068(3) Uani 1 1 d . . . . .
C6 C 0.6732(5) 0.1526(7) -0.1728(9) 0.062(4) Uani 1 1 d . . . . .
C7 C 0.6896(6) 0.1393(7) -0.2222(9) 0.062(4) Uani 1 1 d . . . . .
H7A H 0.681238 0.107270 -0.253478 0.074 Uiso 1 1 calc R U . . .
C8 C 0.7129(6) 0.1843(8) -0.2275(10) 0.071(5) Uani 1 1 d . . . . .
C9 C 0.7128(6) 0.2218(7) -0.1807(9) 0.061(4) Uani 1 1 d . . . . .
H9A H 0.723863 0.257828 -0.176419 0.073 Uiso 1 1 calc R U . . .
C10 C 0.6902(6) 0.2022(6) -0.1468(10) 0.062(4) Uani 1 1 d . . . . .
H10A H 0.682434 0.222662 -0.115175 0.074 Uiso 1 1 calc R U . . .
C11 C 0.6373(6) 0.1191(8) -0.1660(10) 0.072(5) Uani 1 1 d . . . . .
C12 C 0.6411(8) 0.1329(9) -0.0914(12) 0.085(6) Uani 1 1 d . . . . .
H12A H 0.675659 0.126631 -0.043924 0.128 Uiso 1 1 calc R U . . .
H12B H 0.617318 0.111925 -0.089259 0.128 Uiso 1 1 calc R U . . .
H12C H 0.632648 0.168848 -0.093515 0.128 Uiso 1 1 calc R U . . .
C13 C 0.6466(7) 0.0627(8) -0.1642(12) 0.078(5) Uani 1 1 d . . . . .
H13A H 0.644346 0.053195 -0.211382 0.117 Uiso 1 1 calc R U . . .
H13B H 0.621155 0.043906 -0.163627 0.117 Uiso 1 1 calc R U . . .
H13C H 0.680488 0.054477 -0.116215 0.117 Uiso 1 1 calc R U . . .
C14 C 0.5846(7) 0.1301(9) -0.2403(13) 0.090(6) Uani 1 1 d . . . . .
H14A H 0.580022 0.113389 -0.285945 0.135 Uiso 1 1 calc R U . . .
H14B H 0.580323 0.166884 -0.249389 0.135 Uiso 1 1 calc R U . . .
H14C H 0.559478 0.117218 -0.233607 0.135 Uiso 1 1 calc R U . . .
C15 C 0.7247(7) 0.1902(8) -0.2860(9) 0.071(5) Uani 1 1 d . . . . .
C16 C 0.7618(15) 0.2382(15) -0.259(2) 0.069(9) Uiso 0.5 1 d . . P A 1
H16A H 0.746576 0.267880 -0.252124 0.104 Uiso 0.5 1 calc R U P A 1
H16B H 0.767092 0.245458 -0.298919 0.104 Uiso 0.5 1 calc R U P A 1
H16C H 0.794430 0.230555 -0.207770 0.104 Uiso 0.5 1 calc R U P A 1
C17 C 0.684(4) 0.212(4) -0.356(5) 0.12(4) Uiso 0.5 1 d . . P A 1
H17A H 0.652529 0.199467 -0.368320 0.177 Uiso 0.5 1 calc R U P A 1
H17B H 0.686525 0.203442 -0.399379 0.177 Uiso 0.5 1 calc R U P A 1
H17C H 0.685942 0.249182 -0.349656 0.177 Uiso 0.5 1 calc R U P A 1
C18 C 0.7492(15) 0.149(2) -0.292(2) 0.078(15) Uani 0.5 1 d . . P A 1
H18A H 0.754991 0.156738 -0.331844 0.117 Uiso 0.5 1 calc R U P A 1
H18B H 0.728033 0.118622 -0.308337 0.117 Uiso 0.5 1 calc R U P A 1
H18C H 0.781796 0.143042 -0.240435 0.117 Uiso 0.5 1 calc R U P A 1
C16A C 0.7767(17) 0.2140(18) -0.250(3) 0.084(11) Uiso 0.5 1 d . . P A 2
H16D H 0.782263 0.216901 -0.290385 0.125 Uiso 0.5 1 calc R U P A 2
H16E H 0.778066 0.247816 -0.228835 0.125 Uiso 0.5 1 calc R U P A 2
H16F H 0.803085 0.192433 -0.206089 0.125 Uiso 0.5 1 calc R U P A 2
C17A C 0.676(2) 0.211(3) -0.363(3) 0.07(2) Uani 0.5 1 d . . P A 2
H17D H 0.663186 0.239922 -0.350182 0.111 Uiso 0.5 1 calc R U P A 2
H17E H 0.650435 0.184600 -0.389455 0.111 Uiso 0.5 1 calc R U P A 2
H17F H 0.684083 0.223110 -0.399012 0.111 Uiso 0.5 1 calc R U P A 2
C18A C 0.7286(13) 0.1359(14) -0.316(2) 0.051(9) Uani 0.5 1 d . . P A 2
H18D H 0.754887 0.115661 -0.270380 0.077 Uiso 0.5 1 calc R U P A 2
H18E H 0.737341 0.140459 -0.352928 0.077 Uiso 0.5 1 calc R U P A 2
H18F H 0.695978 0.118354 -0.343365 0.077 Uiso 0.5 1 calc R U P A 2
C19 C 0.8555(6) 0.0449(7) 0.3272(9) 0.060(4) Uani 1 1 d . . . . .
C20 C 0.8315(8) 0.000000 0.2789(12) 0.058(6) Uani 1 2 d S T P . .
H20A H 0.800176 -0.000001 0.222740 0.070 Uiso 1 2 calc R U P . .
C21 C 0.8959(6) 0.0270(7) 0.4048(8) 0.063(4) Uani 1 1 d . . . . .
H21 H 0.917788 0.048901 0.452923 0.075 Uiso 1 1 calc R U . . .
C22 C 0.8355(6) 0.0969(7) 0.3046(9) 0.063(4) Uani 1 1 d . . . . .
C23 C 0.8769(8) 0.1392(9) 0.3579(12) 0.091(7) Uani 1 1 d . . . . .
H23A H 0.888972 0.135575 0.413138 0.137 Uiso 1 1 calc R U . . .
H23B H 0.861829 0.172989 0.338152 0.137 Uiso 1 1 calc R U . . .
H23C H 0.905419 0.135282 0.355140 0.137 Uiso 1 1 calc R U . . .
C24 C 0.7936(7) 0.1016(10) 0.3169(13) 0.090(6) Uani 1 1 d . . . . .
H24A H 0.764953 0.079775 0.278559 0.135 Uiso 1 1 calc R U . . .
H24B H 0.782268 0.136952 0.308929 0.135 Uiso 1 1 calc R U . . .
H24C H 0.807291 0.090932 0.371089 0.135 Uiso 1 1 calc R U . . .
C25 C 0.8107(6) 0.1116(7) 0.2170(9) 0.064(4) Uani 1 1 d . . . . .
H25A H 0.836882 0.113853 0.208552 0.096 Uiso 1 1 calc R U . . .
H25B H 0.793811 0.144578 0.205484 0.096 Uiso 1 1 calc R U . . .
H25C H 0.785811 0.085721 0.181664 0.096 Uiso 1 1 calc R U . . .
C26 C 1.0924(6) 0.2057(6) 0.3352(8) 0.061(4) Uani 1 1 d . . . . .
C27 C 1.0461(7) 0.2264(7) 0.2695(9) 0.066(4) Uani 1 1 d . . . . .
H27A H 1.013108 0.223800 0.261623 0.080 Uiso 1 1 calc R U . . .
C28 C 1.0539(6) 0.2553(7) 0.2205(10) 0.062(4) Uani 1 1 d . . . . .
C29 C 1.1069(6) 0.2534(8) 0.2580(9) 0.069(5) Uani 1 1 d . . . . .
H29A H 1.124964 0.272941 0.240945 0.083 Uiso 1 1 calc R U . . .
C30 C 1.1307(6) 0.2235(6) 0.3281(8) 0.062(4) Uani 1 1 d . . . . .
H30A H 1.168006 0.218490 0.368188 0.074 Uiso 1 1 calc R U . . .
C31 C 1.0610(7) 0.1455(7) 0.3890(10) 0.071(5) Uani 1 1 d . . . . .
H31D H 1.061565 0.139489 0.435655 0.107 Uiso 0.6 1 calc R U P B 1
H31E H 1.072234 0.114758 0.377271 0.107 Uiso 0.6 1 calc R U P B 1
H31F H 1.026507 0.154043 0.343234 0.107 Uiso 0.6 1 calc R U P B 1
H31A H 1.050554 0.120325 0.347400 0.107 Uiso 0.4 1 calc R U P C 2
H31B H 1.067260 0.128486 0.435713 0.107 Uiso 0.4 1 calc R U P C 2
H31C H 1.034179 0.170854 0.369135 0.107 Uiso 0.4 1 calc R U P C 2
C32 C 1.0964(11) 0.1892(12) 0.4061(16) 0.056(7) Uiso 0.6 1 d . . P D 1
C33 C 1.1487(12) 0.1674(12) 0.4637(16) 0.075(9) Uani 0.6 1 d . . P D 1
H33A H 1.152565 0.154720 0.510938 0.112 Uiso 0.6 1 calc R U P D 1
H33B H 1.174018 0.193879 0.479326 0.112 Uiso 0.6 1 calc R U P D 1
H33C H 1.153699 0.139354 0.438191 0.112 Uiso 0.6 1 calc R U P D 1
C34 C 1.0881(16) 0.2327(14) 0.4442(16) 0.090(12) Uani 0.6 1 d . . P D 1
H34A H 1.090095 0.220046 0.490021 0.135 Uiso 0.6 1 calc R U P D 1
H34B H 1.054544 0.247596 0.405415 0.135 Uiso 0.6 1 calc R U P D 1
H34C H 1.114157 0.258621 0.461999 0.135 Uiso 0.6 1 calc R U P D 1
C32A C 1.1071(16) 0.1704(17) 0.411(2) 0.048(9) Uiso 0.4 1 d . . P D 2
C33A C 1.1543(18) 0.1295(19) 0.447(3) 0.071(11) Uiso 0.4 1 d . . P D 2
H33D H 1.144972 0.103499 0.407356 0.106 Uiso 0.4 1 calc R U P D 2
H33E H 1.161151 0.113302 0.495043 0.106 Uiso 0.4 1 calc R U P D 2
H33F H 1.184665 0.147475 0.461377 0.106 Uiso 0.4 1 calc R U P D 2
C34A C 1.1250(18) 0.2096(17) 0.475(3) 0.065(10) Uiso 0.4 1 d . . P D 2
H34D H 1.158382 0.222254 0.493618 0.098 Uiso 0.4 1 calc R U P D 2
H34E H 1.127360 0.194178 0.519774 0.098 Uiso 0.4 1 calc R U P D 2
H34F H 1.100875 0.237898 0.453668 0.098 Uiso 0.4 1 calc R U P D 2
C35 C 1.0168(7) 0.2925(7) 0.1578(11) 0.066(4) Uani 1 1 d . . . . .
C36 C 0.9621(15) 0.2695(16) 0.106(2) 0.068(10) Uiso 0.6 1 d . . P E 1
H36A H 0.960679 0.241251 0.074329 0.102 Uiso 0.6 1 calc R U P E 1
H36B H 0.937795 0.295744 0.070639 0.102 Uiso 0.6 1 calc R U P E 1
H36C H 0.953740 0.257075 0.140968 0.102 Uiso 0.6 1 calc R U P E 1
C37 C 1.0177(16) 0.3420(15) 0.194(2) 0.087(11) Uiso 0.6 1 d . . P E 1
H37A H 1.012570 0.335643 0.234912 0.131 Uiso 0.6 1 calc R U P E 1
H37B H 0.990491 0.364023 0.152690 0.131 Uiso 0.6 1 calc R U P E 1
H37C H 1.050417 0.358748 0.218366 0.131 Uiso 0.6 1 calc R U P E 1
C38 C 1.0293(14) 0.3059(15) 0.098(2) 0.078(9) Uiso 0.6 1 d . . P E 1
H38A H 1.029260 0.274731 0.072659 0.117 Uiso 0.6 1 calc R U P E 1
H38B H 1.003624 0.329360 0.057638 0.117 Uiso 0.6 1 calc R U P E 1
H38C H 1.062729 0.321937 0.127286 0.117 Uiso 0.6 1 calc R U P E 1
C36A C 0.965(3) 0.278(3) 0.092(5) 0.10(3) Uiso 0.4 1 d . . P E 2
H36D H 0.946741 0.307435 0.057894 0.149 Uiso 0.4 1 calc R U P E 2
H36E H 0.965532 0.250836 0.060749 0.149 Uiso 0.4 1 calc R U P E 2
H36F H 0.947087 0.265682 0.113688 0.149 Uiso 0.4 1 calc R U P E 2
C37A C 1.013(2) 0.328(2) 0.214(3) 0.075(13) Uiso 0.4 1 d . . P E 2
H37D H 1.045898 0.342495 0.254409 0.113 Uiso 0.4 1 calc R U P E 2
H37E H 1.001265 0.307567 0.239801 0.113 Uiso 0.4 1 calc R U P E 2
H37F H 0.988249 0.354872 0.182526 0.113 Uiso 0.4 1 calc R U P E 2
C38A C 1.0440(19) 0.3215(19) 0.128(3) 0.069(11) Uiso 0.4 1 d . . P E 2
H38D H 1.078503 0.330406 0.173728 0.104 Uiso 0.4 1 calc R U P E 2
H38E H 1.045541 0.299631 0.091701 0.104 Uiso 0.4 1 calc R U P E 2
H38F H 1.025169 0.352484 0.100253 0.104 Uiso 0.4 1 calc R U P E 2
N1S N 1.1677(19) 0.3381(19) 0.215(3) 0.072(12) Uiso 0.3 1 d . . P . .
C11S C 1.161(2) 0.3489(19) 0.163(3) 0.060(12) Uiso 0.3 1 d D . P . .
C12S C 1.146(2) 0.381(2) 0.091(3) 0.068(14) Uiso 0.3 1 d D . P . .
H12D H 1.152304 0.361825 0.057767 0.102 Uiso 0.3 1 calc R U P . .
H12E H 1.109719 0.388938 0.060111 0.102 Uiso 0.3 1 calc R U P . .
H12F H 1.165574 0.412413 0.109126 0.102 Uiso 0.3 1 calc R U P . .
N32S N 1.269(2) 0.208(2) 0.499(3) 0.060(11) Uiso 0.275 1 d . . P F 1
C31S C 1.281(2) 0.175(2) 0.527(3) 0.056(13) Uiso 0.275 1 d D . P F 1
C32S C 1.290(3) 0.159(3) 0.605(4) 0.09(2) Uiso 0.275 1 d D . P F 1
H32A H 1.302193 0.123819 0.617813 0.139 Uiso 0.275 1 calc R U P F 1
H32B H 1.315000 0.181345 0.648584 0.139 Uiso 0.275 1 calc R U P F 1
H32C H 1.257887 0.161197 0.598845 0.139 Uiso 0.275 1 calc R U P F 1
N31S N 1.257(3) 0.202(3) 0.455(5) 0.08(2) Uiso 0.2 1 d D . P G 2
C33S C 1.286(3) 0.178(3) 0.502(5) 0.07(2) Uiso 0.2 1 d D . P G 2
C34S C 1.323(4) 0.150(5) 0.581(5) 0.11(4) Uiso 0.2 1 d D . P G 2
H34G H 1.345508 0.128962 0.577212 0.159 Uiso 0.2 1 calc R U P G 2
H34H H 1.342449 0.175025 0.624002 0.159 Uiso 0.2 1 calc R U P G 2
H34I H 1.303238 0.128825 0.592220 0.159 Uiso 0.2 1 calc R U P G 2
N4S N 0.500000 0.281(3) -0.500000 0.10(3) Uiso 0.3 2 d DS . P H 3
C41S C 0.486(3) 0.244(3) -0.526(5) 0.05(2) Uiso 0.15 1 d D . P H 3
C42S C 0.458(4) 0.205(4) -0.567(6) 0.06(2) Uiso 0.15 1 d . . P H 3
H42A H 0.429556 0.216977 -0.620084 0.091 Uiso 0.15 1 calc R U P H 3
H42B H 0.478689 0.181371 -0.572878 0.091 Uiso 0.15 1 calc R U P H 3
H42C H 0.445481 0.188403 -0.540833 0.091 Uiso 0.15 1 calc R U P H 3
N62S N 0.433(3) 0.112(3) -0.495(5) 0.06(2) Uiso 0.15 1 d . . P I 1
C63S C 0.448(3) 0.133(4) -0.439(5) 0.047(19) Uiso 0.15 1 d D . P I 1
C64S C 0.413(5) 0.139(6) -0.414(8) 0.08(4) Uiso 0.15 1 d D . P I 1
H64A H 0.430629 0.158177 -0.364243 0.127 Uiso 0.15 1 calc R U P I 1
H64B H 0.382396 0.156951 -0.455718 0.127 Uiso 0.15 1 calc R U P I 1
H64C H 0.404242 0.105167 -0.406166 0.127 Uiso 0.15 1 calc R U P I 1
N6S N 0.399(4) 0.106(5) -0.435(7) 0.07(3) Uiso 0.125 1 d D . P J 2
C61S C 0.431(3) 0.126(4) -0.429(6) 0.04(2) Uiso 0.125 1 d D . P J 2
C62S C 0.465(5) 0.165(5) -0.429(10) 0.09(4) Uiso 0.125 1 d D . P J 2
H62A H 0.497619 0.148656 -0.409963 0.129 Uiso 0.125 1 calc R U P J 2
H62B H 0.448963 0.177304 -0.483551 0.129 Uiso 0.125 1 calc R U P J 2
H62C H 0.471488 0.193297 -0.394468 0.129 Uiso 0.125 1 calc R U P J 2

loop_
_atom_site_aniso_label
_atom_site_aniso_U_11
_atom_site_aniso_U_22
_atom_site_aniso_U_33
_atom_site_aniso_U_23
_atom_site_aniso_U_13
_atom_site_aniso_U_12
Cu1 0.0605(14) 0.0993(19) 0.0570(12) 0.0040(11) 0.0437(11) -0.0008(12)
Cu2 0.0549(19) 0.091(2) 0.0475(15) 0.000 0.0306(15) 0.000
Cu3 0.0501(17) 0.079(2) 0.0517(15) 0.000 0.0372(14) 0.000
Cu4 0.0515(12) 0.0780(15) 0.0502(11) -0.0022(9) 0.0374(10) -0.0026(10)
Cu5 0.060(2) 0.102(3) 0.0500(16) 0.000 0.0374(16) 0.000
I1 0.0559(8) 0.0776(9) 0.0451(6) 0.000 0.0317(6) 0.000
I2 0.0654(12) 0.119(5) 0.0546(8) -0.0026(19) 0.0255(8) -0.035(3)
I3 0.0537(8) 0.0866(11) 0.0658(8) 0.000 0.0437(7) 0.000
I4 0.0646(6) 0.0882(8) 0.0773(7) -0.0127(5) 0.0511(6) 0.0000(5)
I5 0.0789(13) 0.210(3) 0.0467(8) 0.000 0.0318(9) 0.000
I6 0.0611(8) 0.1006(12) 0.0484(7) 0.000 0.0376(7) 0.000
Ta1 0.0472(4) 0.0746(5) 0.0498(4) 0.0030(3) 0.0320(3) 0.0061(3)
Ta2 0.0491(5) 0.0811(7) 0.0409(4) 0.000 0.0347(4) 0.000
Ta3 0.0474(4) 0.0855(5) 0.0428(3) -0.0031(3) 0.0330(3) -0.0082(3)
P1 0.050(2) 0.080(3) 0.0517(18) 0.0049(17) 0.0366(17) 0.0051(18)
P2 0.050(2) 0.074(3) 0.0490(18) 0.0025(16) 0.0329(17) 0.0026(17)
P3 0.052(2) 0.077(3) 0.0522(19) 0.0027(17) 0.0364(18) -0.0035(18)
P4 0.049(2) 0.081(3) 0.0469(17) 0.0021(16) 0.0327(17) -0.0025(18)
P5 0.048(3) 0.085(4) 0.045(2) 0.000 0.035(2) 0.000
P6 0.052(2) 0.083(3) 0.0502(18) 0.0025(17) 0.0385(17) 0.0016(18)
P7 0.051(3) 0.077(4) 0.054(3) 0.000 0.040(3) 0.000
P8 0.0478(19) 0.083(3) 0.0414(16) -0.0054(16) 0.0332(16) -0.0050(17)
P9 0.051(2) 0.080(3) 0.0433(16) -0.0040(16) 0.0328(16) -0.0033(17)
P10 0.051(2) 0.091(3) 0.0458(17) -0.0025(17) 0.0365(17) 0.0008(19)
P11 0.052(2) 0.099(3) 0.0424(17) -0.0002(17) 0.0349(17) -0.003(2)
C1 0.049(9) 0.089(13) 0.066(9) 0.005(8) 0.036(8) 0.002(8)
C2 0.052(9) 0.077(12) 0.075(10) 0.003(8) 0.048(8) -0.003(8)
C3 0.059(9) 0.089(12) 0.053(8) -0.005(8) 0.044(8) -0.010(8)
C4 0.073(12) 0.075(12) 0.067(10) 0.006(8) 0.046(10) 0.006(9)
C5 0.052(9) 0.081(12) 0.061(9) -0.007(8) 0.038(8) -0.005(8)
O1 0.072(8) 0.122(11) 0.069(7) -0.018(7) 0.052(7) 0.003(7)
O2 0.077(8) 0.082(9) 0.083(8) 0.005(6) 0.055(7) 0.012(7)
O3 0.070(8) 0.103(10) 0.061(6) -0.012(6) 0.046(6) -0.022(7)
O4 0.050(7) 0.117(11) 0.077(8) 0.014(8) 0.026(7) -0.001(7)
O5 0.088(8) 0.079(8) 0.074(7) 0.002(5) 0.069(7) -0.007(6)
C6 0.031(7) 0.082(12) 0.058(8) 0.017(7) 0.019(6) 0.015(7)
C7 0.044(8) 0.078(11) 0.047(7) -0.005(7) 0.019(7) 0.008(7)
C8 0.052(9) 0.100(14) 0.056(9) 0.022(9) 0.030(8) 0.021(9)
C9 0.047(8) 0.071(10) 0.052(8) 0.017(7) 0.024(7) 0.013(7)
C10 0.062(10) 0.050(9) 0.079(10) -0.001(7) 0.045(9) 0.010(7)
C11 0.045(9) 0.110(15) 0.066(10) -0.005(9) 0.036(8) 0.003(8)
C12 0.072(12) 0.112(17) 0.082(12) 0.001(11) 0.052(11) -0.002(11)
C13 0.058(10) 0.098(15) 0.084(12) -0.001(10) 0.045(10) -0.006(9)
C14 0.055(11) 0.104(16) 0.095(14) -0.003(11) 0.035(11) -0.015(10)
C15 0.061(10) 0.099(14) 0.049(8) 0.009(8) 0.031(8) 0.013(9)
C18 0.04(2) 0.14(5) 0.05(2) 0.01(2) 0.02(2) 0.02(3)
C17A 0.07(3) 0.11(4) 0.030(14) 0.042(18) 0.025(16) 0.07(3)
C18A 0.029(19) 0.051(19) 0.05(2) -0.002(14) 0.012(17) 0.003(14)
C19 0.054(8) 0.093(12) 0.055(8) -0.009(7) 0.046(7) -0.005(8)
C20 0.046(11) 0.102(18) 0.047(10) 0.000 0.038(9) 0.000
C21 0.057(8) 0.106(12) 0.055(8) -0.017(7) 0.049(7) -0.006(8)
C22 0.055(9) 0.090(12) 0.060(8) -0.011(8) 0.042(8) 0.003(8)
C23 0.081(13) 0.123(18) 0.074(11) -0.044(11) 0.049(11) -0.013(12)
C24 0.069(12) 0.130(18) 0.100(14) -0.011(13) 0.066(12) 0.004(11)
C25 0.062(10) 0.069(10) 0.064(9) -0.009(7) 0.040(8) 0.018(8)
C26 0.071(10) 0.074(11) 0.048(7) -0.025(7) 0.041(8) -0.035(8)
C27 0.071(10) 0.097(13) 0.051(8) -0.021(8) 0.047(8) -0.019(9)
C28 0.063(10) 0.068(10) 0.070(9) -0.007(7) 0.049(8) -0.007(8)
C29 0.062(10) 0.103(14) 0.057(8) -0.012(8) 0.044(8) -0.030(9)
C30 0.070(10) 0.070(10) 0.047(7) -0.013(7) 0.035(7) -0.024(8)
C31 0.088(12) 0.089(13) 0.057(9) -0.007(8) 0.054(9) -0.019(10)
C33 0.09(2) 0.09(2) 0.062(15) -0.012(14) 0.053(17) -0.047(17)
C34 0.15(3) 0.11(3) 0.049(14) -0.021(15) 0.08(2) -0.02(2)
C35 0.071(11) 0.069(11) 0.078(10) -0.002(8) 0.055(9) -0.001(8)

loop_
_atom_type_symbol
_atom_type_description
_atom_type_scat_dispersion_real
_atom_type_scat_dispersion_imag
_atom_type_scat_source
C C 0.0181 0.0091 'International Tables Vol C Tables 4.2.6.8 and 6.1.1.4'
H H 0.0000 0.0000 'International Tables Vol C Tables 4.2.6.8 and 6.1.1.4'
N N 0.0311 0.0180 'International Tables Vol C Tables 4.2.6.8 and 6.1.1.4'
O O 0.0492 0.0322 'International Tables Vol C Tables 4.2.6.8 and 6.1.1.4'
P P 0.2955 0.4335 'International Tables Vol C Tables 4.2.6.8 and 6.1.1.4'
Cu Cu -1.9646 0.5888 'International Tables Vol C Tables 4.2.6.8 and 6.1.1.4'
I I -0.3257 6.8362 'International Tables Vol C Tables 4.2.6.8 and 6.1.1.4'
Ta Ta -5.7959 5.2718 'International Tables Vol C Tables 4.2.6.8 and 6.1.1.4'

loop_
_exptl_crystal_face_index_h
_exptl_crystal_face_index_k
_exptl_crystal_face_index_l
_exptl_crystal_face_perp_dist
0 1 1 0.0128
1 0 0 0.0319
1 -1 0 0.0258
0 -1 1 0.0306
-1 0 0 0.0267
0 1 -1 0.0306
-1 0 0 0.0349
0 -1 -1 0.0288
-1 0 -1 0.0358
1 0 0 0.0247

loop_
_geom_angle_atom_site_label_1
_geom_angle_atom_site_label_2
_geom_angle_atom_site_label_3
_geom_angle
_geom_angle_site_symmetry_1
_geom_angle_site_symmetry_3
_geom_angle_publ_flag
P10 Cu1 P1 118.17(19) 2_755 . ?
P10 Cu1 I1 121.66(14) 2_755 . ?
P1 Cu1 I1 98.40(11) . . ?
P10 Cu1 I6 103.87(13) 2_755 . ?
P1 Cu1 I6 103.87(13) . . ?
I1 Cu1 I6 109.65(10) . . ?
P10 Cu1 Cu1 113.57(14) 2_755 6 ?
P1 Cu1 Cu1 128.00(12) . 6 ?
I1 Cu1 Cu1 56.30(6) . 6 ?
I6 Cu1 Cu1 57.48(6) . 6 ?
P2 Cu2 P2 94.7(2) . 6 ?
P2 Cu2 I2 119.4(3) . 6 ?
P2 Cu2 I2 125.7(3) 6 6 ?
P2 Cu2 I2 125.7(3) . . ?
P2 Cu2 I2 119.4(3) 6 . ?
I2 Cu2 I2 7.2(5) 6 . ?
P2 Cu2 I6 97.20(14) . . ?
P2 Cu2 I6 97.20(14) 6 . ?
I2 Cu2 I6 116.70(13) 6 . ?
I2 Cu2 I6 116.70(13) . . ?
P5 Cu3 P3 96.77(15) . . ?
P5 Cu3 P3 96.77(15) . 6 ?
P3 Cu3 P3 101.6(2) . 6 ?
P5 Cu3 I3 122.73(16) . . ?
P3 Cu3 I3 117.30(13) . . ?
P3 Cu3 I3 117.30(13) 6 . ?
P8 Cu4 P6 102.56(17) . . ?
P8 Cu4 P4 103.97(14) . . ?
P6 Cu4 P4 99.14(17) . . ?
P8 Cu4 I4 117.65(14) . . ?
P6 Cu4 I4 113.26(12) . . ?
P4 Cu4 I4 117.68(15) . . ?
P9 Cu5 P9 108.5(2) . 6 ?
P9 Cu5 P7 102.47(15) . . ?
P9 Cu5 P7 102.48(15) 6 . ?
P9 Cu5 I5 116.02(13) . . ?
P9 Cu5 I5 116.02(13) 6 . ?
P7 Cu5 I5 109.61(18) . . ?
Cu1 I1 Cu1 67.39(12) . 6 ?
I2 I2 Cu2 86.4(3) 6 . ?
Cu1 I6 Cu1 65.05(12) 6 . ?
Cu1 I6 Cu2 99.82(8) 6 . ?
Cu1 I6 Cu2 99.82(8) . . ?
C2 Ta1 C1 87.5(7) . . ?
C2 Ta1 C10 99.3(6) . . ?
C1 Ta1 C10 75.3(6) . . ?
C2 Ta1 C7 127.1(6) . . ?
C1 Ta1 C7 123.4(6) . . ?
C10 Ta1 C7 57.8(6) . . ?
C2 Ta1 C9 77.0(6) . . ?
C1 Ta1 C9 100.2(6) . . ?
C10 Ta1 C9 34.5(6) . . ?
C7 Ta1 C9 57.5(6) . . ?
C2 Ta1 C6 132.4(6) . . ?
C1 Ta1 C6 87.6(6) . . ?
C10 Ta1 C6 34.2(6) . . ?
C7 Ta1 C6 35.8(5) . . ?
C9 Ta1 C6 57.5(6) . . ?
C2 Ta1 C8 92.0(7) . . ?
C1 Ta1 C8 131.6(6) . . ?
C10 Ta1 C8 57.0(6) . . ?
C7 Ta1 C8 35.2(6) . . ?
C9 Ta1 C8 33.7(6) . . ?
C6 Ta1 C8 58.3(6) . . ?
C2 Ta1 P2 123.9(5) . . ?
C1 Ta1 P2 123.6(5) . . ?
C10 Ta1 P2 131.0(4) . . ?
C7 Ta1 P2 76.7(4) . . ?
C9 Ta1 P2 129.7(4) . . ?
C6 Ta1 P2 97.5(4) . . ?
C8 Ta1 P2 96.2(5) . . ?
C2 Ta1 P3 123.4(5) . . ?
C1 Ta1 P3 75.3(5) . . ?
C10 Ta1 P3 126.0(4) . . ?
C7 Ta1 P3 106.7(4) . . ?
C9 Ta1 P3 158.3(4) . . ?
C6 Ta1 P3 100.9(4) . . ?
C8 Ta1 P3 139.0(5) . . ?
P2 Ta1 P3 48.44(12) . . ?
C2 Ta1 P4 75.5(5) . . ?
C1 Ta1 P4 76.9(5) . . ?
C10 Ta1 P4 151.9(4) . . ?
C7 Ta1 P4 146.3(4) . . ?
C9 Ta1 P4 152.4(4) . . ?
C6 Ta1 P4 148.0(4) . . ?
C8 Ta1 P4 149.0(4) . . ?
P2 Ta1 P4 69.58(13) . . ?
P3 Ta1 P4 48.31(12) . . ?
C2 Ta1 P1 76.0(5) . . ?
C1 Ta1 P1 124.9(5) . . ?
C10 Ta1 P1 158.3(4) . . ?
C7 Ta1 P1 107.9(4) . . ?
C9 Ta1 P1 125.2(4) . . ?
C6 Ta1 P1 140.8(4) . . ?
C8 Ta1 P1 101.6(4) . . ?
P2 Ta1 P1 48.06(13) . . ?
P3 Ta1 P1 71.67(12) . . ?
P4 Ta1 P1 48.22(11) . . ?
C3 Ta2 C3 89.6(10) 6 . ?
C3 Ta2 C20 123.5(5) 6 . ?
C3 Ta2 C20 123.5(5) . . ?
C3 Ta2 C21 99.1(5) 6 . ?
C3 Ta2 C21 75.1(5) . . ?
C20 Ta2 C21 57.1(5) . . ?
C3 Ta2 C21 75.1(5) 6 6 ?
C3 Ta2 C21 99.1(5) . 6 ?
C20 Ta2 C21 57.1(5) . 6 ?
C21 Ta2 C21 34.4(8) . 6 ?
C3 Ta2 C19 88.8(6) 6 6 ?
C3 Ta2 C19 131.4(5) . 6 ?
C20 Ta2 C19 34.7(4) . 6 ?
C21 Ta2 C19 57.4(5) . 6 ?
C21 Ta2 C19 34.4(5) 6 6 ?
C3 Ta2 C19 131.4(5) 6 . ?
C3 Ta2 C19 88.9(6) . . ?
C20 Ta2 C19 34.7(4) . . ?
C21 Ta2 C19 34.4(5) . . ?
C21 Ta2 C19 57.4(5) 6 . ?
C19 Ta2 C19 57.9(8) 6 . ?
C3 Ta2 P5 123.5(4) 6 . ?
C3 Ta2 P5 123.5(4) . . ?
C20 Ta2 P5 77.9(5) . . ?
C21 Ta2 P5 130.8(4) . . ?
C21 Ta2 P5 130.8(4) 6 . ?
C19 Ta2 P5 96.9(4) 6 . ?
C19 Ta2 P5 96.9(4) . . ?
C3 Ta2 P6 124.5(4) 6 . ?
C3 Ta2 P6 75.5(4) . . ?
C20 Ta2 P6 108.5(4) . . ?
C21 Ta2 P6 126.2(4) . . ?
C21 Ta2 P6 159.0(4) 6 . ?
C19 Ta2 P6 140.1(4) 6 . ?
C19 Ta2 P6 101.9(4) . . ?
P5 Ta2 P6 48.20(11) . . ?
C3 Ta2 P6 75.5(4) 6 6 ?
C3 Ta2 P6 124.5(4) . 6 ?
C20 Ta2 P6 108.5(4) . 6 ?
C21 Ta2 P6 159.0(4) . 6 ?
C21 Ta2 P6 126.2(4) 6 6 ?
C19 Ta2 P6 101.9(4) 6 6 ?
C19 Ta2 P6 140.1(4) . 6 ?
P5 Ta2 P6 48.20(11) . 6 ?
P6 Ta2 P6 70.87(19) . 6 ?
C3 Ta2 P7 76.8(4) 6 . ?
C3 Ta2 P7 76.8(4) . . ?
C20 Ta2 P7 147.7(5) . . ?
C21 Ta2 P7 151.6(4) . . ?
C21 Ta2 P7 151.6(4) 6 . ?
C19 Ta2 P7 148.8(4) 6 . ?
C19 Ta2 P7 148.8(4) . . ?
P5 Ta2 P7 69.79(16) . . ?
P6 Ta2 P7 47.94(11) . . ?
P6 Ta2 P7 47.94(11) 6 . ?
C5 Ta3 C4 94.4(7) . . ?
C5 Ta3 C27 120.1(6) . . ?
C4 Ta3 C27 121.8(6) . . ?
C5 Ta3 C28 85.6(6) . . ?
C4 Ta3 C28 131.6(7) . . ?
C27 Ta3 C28 34.6(5) . . ?
C5 Ta3 C26 129.8(6) . . ?
C4 Ta3 C26 87.5(7) . . ?
C27 Ta3 C26 34.3(6) . . ?
C28 Ta3 C26 58.1(6) . . ?
C5 Ta3 C29 73.0(6) . . ?
C4 Ta3 C29 99.6(7) . . ?
C27 Ta3 C29 56.4(5) . . ?
C28 Ta3 C29 34.4(6) . . ?
C26 Ta3 C29 57.4(5) . . ?
C5 Ta3 C30 98.0(6) . . ?
C4 Ta3 C30 74.9(7) . . ?
C27 Ta3 C30 56.4(6) . . ?
C28 Ta3 C30 57.3(6) . . ?
C26 Ta3 C30 34.5(5) . . ?
C29 Ta3 C30 34.1(5) . . ?
C5 Ta3 P8 122.7(4) . . ?
C4 Ta3 P8 119.9(5) . . ?
C27 Ta3 P8 80.9(4) . . ?
C28 Ta3 P8 99.6(4) . . ?
C26 Ta3 P8 98.4(4) . . ?
C29 Ta3 P8 133.5(4) . . ?
C30 Ta3 P8 132.6(4) . . ?
C5 Ta3 P10 75.9(5) . . ?
C4 Ta3 P10 78.3(5) . . ?
C27 Ta3 P10 149.8(4) . . ?
C28 Ta3 P10 146.5(4) . . ?
C26 Ta3 P10 151.9(4) . . ?
C29 Ta3 P10 148.6(3) . . ?
C30 Ta3 P10 152.0(5) . . ?
P8 Ta3 P10 69.13(11) . . ?
C5 Ta3 P9 123.8(5) . . ?
C4 Ta3 P9 72.3(5) . . ?
C27 Ta3 P9 112.6(4) . . ?
C28 Ta3 P9 143.6(4) . . ?
C26 Ta3 P9 104.5(4) . . ?
C29 Ta3 P9 161.1(4) . . ?
C30 Ta3 P9 127.7(4) . . ?
P8 Ta3 P9 48.17(13) . . ?
P10 Ta3 P9 48.14(11) . . ?
C5 Ta3 P11 74.6(4) . . ?
C4 Ta3 P11 126.2(5) . . ?
C27 Ta3 P11 108.3(4) . . ?
C28 Ta3 P11 100.5(4) . . ?
C26 Ta3 P11 139.7(4) . . ?
C29 Ta3 P11 124.9(4) . . ?
C30 Ta3 P11 157.5(4) . . ?
P8 Ta3 P11 48.23(10) . . ?
P10 Ta3 P11 47.97(13) . . ?
P9 Ta3 P11 71.70(13) . . ?
P2 P1 P4 87.56(19) . . ?
P2 P1 Cu1 100.1(2) . . ?
P4 P1 Cu1 121.9(2) . . ?
P2 P1 Ta1 63.98(14) . . ?
P4 P1 Ta1 65.15(14) . . ?
Cu1 P1 Ta1 163.2(2) . . ?
P3 P2 P1 92.9(2) . . ?
P3 P2 Cu2 131.7(2) . . ?
P1 P2 Cu2 126.9(2) . . ?
P3 P2 Ta1 66.88(16) . . ?
P1 P2 Ta1 67.97(16) . . ?
Cu2 P2 Ta1 147.00(18) . . ?
P2 P3 P4 87.85(19) . . ?
P2 P3 Cu3 124.3(2) . . ?
P4 P3 Cu3 128.7(2) . . ?
P2 P3 Ta1 64.68(15) . . ?
P4 P3 Ta1 65.99(16) . . ?
Cu3 P3 Ta1 159.46(19) . . ?
P3 P4 P1 91.7(2) . . ?
P3 P4 Cu4 128.0(2) . . ?
P1 P4 Cu4 134.9(2) . . ?
P3 P4 Ta1 65.70(15) . . ?
P1 P4 Ta1 66.63(14) . . ?
Cu4 P4 Ta1 143.5(2) . . ?
P6 P5 P6 90.8(3) . 6 ?
P6 P5 Cu3 132.39(16) . . ?
P6 P5 Cu3 132.39(16) 6 . ?
P6 P5 Ta2 66.30(16) . . ?
P6 P5 Ta2 66.30(16) 6 . ?
Cu3 P5 Ta2 141.1(2) . . ?
P5 P6 P7 89.8(2) . . ?
P5 P6 Cu4 126.7(2) . . ?
P7 P6 Cu4 127.6(2) . . ?
P5 P6 Ta2 65.50(16) . . ?
P7 P6 Ta2 67.67(16) . . ?
Cu4 P6 Ta2 155.51(19) . . ?
P6 P7 P6 89.5(3) 6 . ?
P6 P7 Cu5 128.57(16) 6 . ?
P6 P7 Cu5 128.57(16) . . ?
P6 P7 Ta2 64.39(15) 6 . ?
P6 P7 Ta2 64.39(15) . . ?
Cu5 P7 Ta2 156.1(2) . . ?
P9 P8 P11 93.4(2) . . ?
P9 P8 Cu4 131.9(2) . . ?
P11 P8 Cu4 128.3(2) . . ?
P9 P8 Ta3 67.80(15) . . ?
P11 P8 Ta3 67.88(14) . . ?
Cu4 P8 Ta3 143.45(18) . . ?
P8 P9 P10 87.1(2) . . ?
P8 P9 Cu5 125.8(2) . . ?
P10 P9 Cu5 136.1(2) . . ?
P8 P9 Ta3 64.02(16) . . ?
P10 P9 Ta3 65.61(16) . . ?
Cu5 P9 Ta3 150.38(17) . . ?
P11 P10 P9 92.31(19) . . ?
P11 P10 Cu1 136.2(2) . 2_755 ?
P9 P10 Cu1 131.3(2) . 2_755 ?
P11 P10 Ta3 66.44(16) . . ?
P9 P10 Ta3 66.25(15) . . ?
Cu1 P10 Ta3 128.92(18) 2_755 . ?
P8 P11 P10 87.2(2) . . ?
P8 P11 Ta3 63.90(13) . . ?
P10 P11 Ta3 65.59(15) . . ?
O1 C1 Ta1 178.3(18) . . ?
O2 C2 Ta1 177.0(16) . . ?
O3 C3 Ta2 178.4(13) . . ?
O4 C4 Ta3 177.0(19) . . ?
O5 C5 Ta3 179.3(17) . . ?
C10 C6 C7 105.5(15) . . ?
C10 C6 C11 130.3(16) . . ?
C7 C6 C11 123.6(16) . . ?
C10 C6 Ta1 70.2(9) . . ?
C7 C6 Ta1 71.3(8) . . ?
C11 C6 Ta1 130.2(11) . . ?
C8 C7 C6 107.1(15) . . ?
C8 C7 Ta1 73.7(9) . . ?
C6 C7 Ta1 73.0(8) . . ?
C9 C8 C7 107.6(15) . . ?
C9 C8 C15 127.7(18) . . ?
C7 C8 C15 123.7(18) . . ?
C9 C8 Ta1 71.9(9) . . ?
C7 C8 Ta1 71.1(8) . . ?
C15 C8 Ta1 131.2(11) . . ?
C8 C9 C10 108.7(16) . . ?
C8 C9 Ta1 74.3(9) . . ?
C10 C9 Ta1 70.8(9) . . ?
C6 C10 C9 111.0(15) . . ?
C6 C10 Ta1 75.6(8) . . ?
C9 C10 Ta1 74.7(9) . . ?
C14 C11 C13 107.8(17) . . ?
C14 C11 C12 110.4(15) . . ?
C13 C11 C12 108.3(17) . . ?
C14 C11 C6 105.4(15) . . ?
C13 C11 C6 113.9(14) . . ?
C12 C11 C6 111.0(16) . . ?
C17 C15 C18 118(5) . . ?
C17 C15 C8 111(5) . . ?
C18 C15 C8 116(3) . . ?
C8 C15 C16A 113(2) . . ?
C8 C15 C17A 106(2) . . ?
C16A C15 C17A 122(4) . . ?
C8 C15 C18A 111(2) . . ?
C16A C15 C18A 103(2) . . ?
C17A C15 C18A 101(3) . . ?
C17 C15 C16 95(5) . . ?
C18 C15 C16 106(3) . . ?
C8 C15 C16 107.6(19) . . ?
C21 C19 C20 105.9(15) . . ?
C21 C19 C22 127.3(14) . . ?
C20 C19 C22 125.8(14) . . ?
C21 C19 Ta2 71.5(8) . . ?
C20 C19 Ta2 71.2(9) . . ?
C22 C19 Ta2 131.0(10) . . ?
C19 C20 C19 109.7(19) . 6 ?
C19 C20 Ta2 74.1(10) . . ?
C19 C20 Ta2 74.1(10) 6 . ?
C21 C21 C19 109.2(10) 6 . ?
C21 C21 Ta2 72.8(4) 6 . ?
C19 C21 Ta2 74.1(7) . . ?
C19 C22 C25 115.6(13) . . ?
C19 C22 C24 106.9(15) . . ?
C25 C22 C24 106.7(14) . . ?
C19 C22 C23 113.3(15) . . ?
C25 C22 C23 106.3(15) . . ?
C24 C22 C23 107.5(14) . . ?
C27 C26 C30 105.9(14) . . ?
C27 C26 C32 119.3(17) . . ?
C30 C26 C32 130.3(17) . . ?
C27 C26 C32A 133.0(19) . . ?
C30 C26 C32A 121(2) . . ?
C27 C26 Ta3 71.9(8) . . ?
C30 C26 Ta3 73.4(8) . . ?
C32 C26 Ta3 138.0(15) . . ?
C32A C26 Ta3 121.5(17) . . ?
C26 C27 C28 110.9(14) . . ?
C26 C27 Ta3 73.8(9) . . ?
C28 C27 Ta3 73.3(9) . . ?
C27 C28 C29 105.8(15) . . ?
C27 C28 C35 125.3(15) . . ?
C29 C28 C35 126.5(15) . . ?
C27 C28 Ta3 72.1(10) . . ?
C29 C28 Ta3 73.3(10) . . ?
C35 C28 Ta3 133.2(11) . . ?
C30 C29 C28 109.1(13) . . ?
C30 C29 Ta3 73.5(10) . . ?
C28 C29 Ta3 72.3(10) . . ?
C29 C30 C26 108.3(15) . . ?
C29 C30 Ta3 72.4(9) . . ?
C26 C30 Ta3 72.1(8) . . ?
C26 C32 C33 107(2) . . ?
C26 C32 C34 112(2) . . ?
C33 C32 C34 110(3) . . ?
C26 C32 C31 113.0(19) . . ?
C33 C32 C31 104(2) . . ?
C34 C32 C31 110(2) . . ?
C31 C32A C34A 112(3) . . ?
C31 C32A C26 107(3) . . ?
C34A C32A C26 102(3) . . ?
C31 C32A C33A 112(3) . . ?
C34A C32A C33A 106(4) . . ?
C26 C32A C33A 118(3) . . ?
C36A C35 C28 122(4) . . ?
C37 C35 C28 111(2) . . ?
C36A C35 C38A 112(4) . . ?
C28 C35 C38A 108(2) . . ?
C36A C35 C37A 106(4) . . ?
C28 C35 C37A 97(2) . . ?
C38A C35 C37A 110(3) . . ?
C37 C35 C36 111(2) . . ?
C28 C35 C36 111(2) . . ?
C37 C35 C38 106(2) . . ?
C28 C35 C38 112.3(18) . . ?
C36 C35 C38 106(2) . . ?
N1S C11S C12S 161(6) . . ?
N32S C31S C32S 129(7) . . ?
N31S C33S C34S 165(10) . . ?
C41S N4S C41S 50(10) 2_654 . ?
C41S C41S N4S 65(5) 2_654 . ?
C41S C41S C42S 128(6) 2_654 . ?
N4S C41S C42S 166(10) . . ?
C41S C41S C42S 31(4) 2_654 2_654 ?
N4S C41S C42S 96(7) . 2_654 ?
C42S C41S C42S 98(9) . 2_654 ?
N62S C63S C64S 117(10) . . ?
N6S C61S C62S 165(10) . . ?

loop_
_geom_bond_atom_site_label_1
_geom_bond_atom_site_label_2
_geom_bond_distance
_geom_bond_site_symmetry_2
_geom_bond_publ_flag
Cu1 P10 2.253(4) 2_755 ?
Cu1 P1 2.443(5) . ?
Cu1 I1 2.591(3) . ?
Cu1 I6 2.673(3) . ?
Cu1 Cu1 2.874(6) 6 ?
Cu2 P2 2.272(5) . ?
Cu2 P2 2.272(5) 6 ?
Cu2 I2 2.503(4) 6 ?
Cu2 I2 2.503(4) . ?
Cu2 I6 2.707(4) . ?
Cu3 P5 2.298(6) . ?
Cu3 P3 2.334(4) . ?
Cu3 P3 2.334(4) 6 ?
Cu3 I3 2.534(3) . ?
Cu4 P8 2.287(4) . ?
Cu4 P6 2.302(5) . ?
Cu4 P4 2.305(4) . ?
Cu4 I4 2.522(2) . ?
Cu5 P9 2.345(4) . ?
Cu5 P9 2.345(4) 6 ?
Cu5 P7 2.379(6) . ?
Cu5 I5 2.539(4) . ?
I2 I2 0.31(2) 6 ?
Ta1 C2 2.079(18) . ?
Ta1 C1 2.109(18) . ?
Ta1 C10 2.336(15) . ?
Ta1 C7 2.381(14) . ?
Ta1 C9 2.386(15) . ?
Ta1 C6 2.404(14) . ?
Ta1 C8 2.416(15) . ?
Ta1 P2 2.596(4) . ?
Ta1 P3 2.641(4) . ?
Ta1 P4 2.647(4) . ?
Ta1 P1 2.678(4) . ?
Ta2 C3 2.116(18) 6 ?
Ta2 C3 2.116(18) . ?
Ta2 C20 2.403(19) . ?
Ta2 C21 2.406(11) . ?
Ta2 C21 2.406(11) 6 ?
Ta2 C19 2.441(14) 6 ?
Ta2 C19 2.441(14) . ?
Ta2 P5 2.610(5) . ?
Ta2 P6 2.627(4) . ?
Ta2 P6 2.627(4) 6 ?
Ta2 P7 2.695(5) . ?
Ta3 C5 2.123(16) . ?
Ta3 C4 2.12(2) . ?
Ta3 C27 2.386(16) . ?
Ta3 C28 2.401(17) . ?
Ta3 C26 2.410(13) . ?
Ta3 C29 2.413(18) . ?
Ta3 C30 2.427(14) . ?
Ta3 P8 2.592(4) . ?
Ta3 P10 2.656(4) . ?
Ta3 P9 2.670(4) . ?
Ta3 P11 2.674(4) . ?
P1 P2 2.149(6) . ?
P1 P4 2.175(5) . ?
P2 P3 2.149(5) . ?
P3 P4 2.164(6) . ?
P5 P6 2.139(6) . ?
P5 P6 2.139(6) 6 ?
P6 P7 2.163(6) . ?
P8 P9 2.149(6) . ?
P8 P11 2.153(4) . ?
P9 P10 2.172(5) . ?
P10 P11 2.167(6) . ?
C1 O1 1.12(2) . ?
C2 O2 1.13(2) . ?
C3 O3 1.092(19) . ?
C4 O4 1.09(2) . ?
C5 O5 1.113(18) . ?
C6 C10 1.40(2) . ?
C6 C7 1.47(2) . ?
C6 C11 1.55(2) . ?
C7 C8 1.45(3) . ?
C8 C9 1.39(3) . ?
C8 C15 1.50(2) . ?
C9 C10 1.40(2) . ?
C11 C14 1.51(2) . ?
C11 C13 1.51(3) . ?
C11 C12 1.54(2) . ?
C15 C17 1.38(8) . ?
C15 C18 1.40(5) . ?
C15 C16A 1.53(5) . ?
C15 C17A 1.55(4) . ?
C15 C18A 1.60(4) . ?
C15 C16 1.61(4) . ?
C19 C21 1.43(2) . ?
C19 C20 1.44(2) . ?
C19 C22 1.47(2) . ?
C21 C21 1.42(4) 6 ?
C22 C25 1.55(2) . ?
C22 C24 1.55(2) . ?
C22 C23 1.59(3) . ?
C26 C27 1.42(2) . ?
C26 C30 1.44(2) . ?
C26 C32 1.48(3) . ?
C26 C32A 1.65(4) . ?
C27 C28 1.42(2) . ?
C28 C29 1.42(2) . ?
C28 C35 1.50(2) . ?
C29 C30 1.42(2) . ?
C31 C32A 1.45(4) . ?
C31 C32 1.52(3) . ?
C32 C33 1.51(5) . ?
C32 C34 1.51(4) . ?
C32A C34A 1.51(6) . ?
C32A C33A 1.65(6) . ?
C35 C36A 1.47(8) . ?
C35 C37 1.50(4) . ?
C35 C38A 1.56(5) . ?
C35 C37A 1.56(5) . ?
C35 C36 1.57(4) . ?
C35 C38 1.57(4) . ?
N1S C11S 1.03(6) . ?
C11S C12S 1.52(2) . ?
N32S C31S 0.97(7) . ?
C31S C32S 1.54(2) . ?
N31S C33S 1.08(3) . ?
C33S C34S 1.53(2) . ?
N4S C41S 1.09(3) 2_654 ?
N4S C41S 1.09(3) . ?
C41S C41S 0.91(16) 2_654 ?
C41S C42S 1.29(13) . ?
C41S C42S 1.98(13) 2_654 ?
N62S C63S 1.11(12) . ?
C63S C64S 1.53(2) . ?
N6S C61S 1.10(3) . ?
C61S C62S 1.54(2) . ?
